data_2204859
loop_
_publ_author_name
'Farrell, David'
'McKee, Vickie'
'Nelson, Jane'

_publ_section_title
;
 1,4,10,16,21-Pentaaza-7,13,24-triazoniabicyclo[8.8.8]hexacosane
 monohydrate clathrate trichloride hexahydrate
;
_journal_issue 1
_journal_name_full 'Acta Crystallographica Section E'
_journal_page_first o81
_journal_page_last o83
_journal_paper_doi 10.1107/S1600536804032088
_journal_volume 61
_journal_year 2005
_chemical_formula_iupac 'C18 H45 N8 3+,  3Cl -, 7H2 O'
_chemical_formula_moiety 'C18 H45 N8 3+,  3Cl -, 7H2 O'
_chemical_formula_sum 'C18 H59 Cl3 N8 O7'
_chemical_formula_weight 606.08
_chemical_name_systematic
;
1,4,10,16,21-Pentaaza-7,13,24-triazoniabicyclo[8.8.8]hexacosane monohydrate
clathrate trichloride hexahydrate
;
_space_group_IT_number 61
_symmetry_cell_setting orthorhombic
_symmetry_space_group_name_Hall '-P 2ac 2ab'
_symmetry_space_group_name_H-M 'P b c a'
_atom_sites_solution_hydrogens geom
_atom_sites_solution_primary direct
_atom_sites_solution_secondary difmap
_audit_creation_method SHELXL-97
_cell_angle_alpha 90.00
_cell_angle_beta 90.00
_cell_angle_gamma 90.00
_cell_formula_units_Z 8
_cell_length_a 14.2710(6)
_cell_length_b 14.9228(6)
_cell_length_c 29.8597(12)
_cell_measurement_reflns_used 12824
_cell_measurement_temperature 150(2)
_cell_measurement_theta_max 27.50
_cell_measurement_theta_min 2.40
_cell_volume 6359.0(4)
_computing_cell_refinement SMART
_computing_data_collection 'SMART (Bruker, 1998)'
_computing_data_reduction 'SAINT (Bruker, 1998)'
_computing_molecular_graphics SHELXTL
_computing_publication_material SHELXTL
_computing_structure_refinement SHELXTL
_computing_structure_solution 'SHELXTL (Sheldrick, 2001)'
_diffrn_ambient_temperature 150(2)
_diffrn_measured_fraction_theta_full 1.000
_diffrn_measured_fraction_theta_max 1.000
_diffrn_measurement_device_type 'Bruker SMART CCD area-detector'
_diffrn_measurement_method '\f and \w'
_diffrn_radiation_monochromator graphite
_diffrn_radiation_source 'normal-focus sealed tube'
_diffrn_radiation_type MoK\a
_diffrn_radiation_wavelength 0.71073
_diffrn_reflns_av_R_equivalents 0.0365
_diffrn_reflns_av_sigmaI/netI 0.0213
_diffrn_reflns_limit_h_max 16
_diffrn_reflns_limit_h_min -16
_diffrn_reflns_limit_k_max 17
_diffrn_reflns_limit_k_min -17
_diffrn_reflns_limit_l_max 35
_diffrn_reflns_limit_l_min -35
_diffrn_reflns_number 43473
_diffrn_reflns_theta_full 25.00
_diffrn_reflns_theta_max 25.00
_diffrn_reflns_theta_min 1.97
_diffrn_standards_decay_% 0
_diffrn_standards_interval_count 0
_diffrn_standards_number 0
_exptl_absorpt_coefficient_mu 0.335
_exptl_absorpt_correction_T_max 0.907
_exptl_absorpt_correction_T_min 0.826
_exptl_absorpt_correction_type multi-scan
_exptl_absorpt_process_details '(SADABS; Sheldrick, 2001)'
_exptl_crystal_colour colourless
_exptl_crystal_density_diffrn 1.266
_exptl_crystal_density_method 'not measured'
_exptl_crystal_description Block
_exptl_crystal_F_000 2640
_exptl_crystal_size_max 0.36
_exptl_crystal_size_mid 0.30
_exptl_crystal_size_min 0.29
_refine_diff_density_max 0.519
_refine_diff_density_min -0.303
_refine_ls_extinction_method none
_refine_ls_goodness_of_fit_ref 1.034
_refine_ls_hydrogen_treatment mixed
_refine_ls_matrix_type full
_refine_ls_number_parameters 394
_refine_ls_number_reflns 5604
_refine_ls_number_restraints 21
_refine_ls_restrained_S_all 1.033
_refine_ls_R_factor_all 0.0554
_refine_ls_R_factor_gt 0.0376
_refine_ls_shift/su_max 0.001
_refine_ls_shift/su_mean 0.000
_refine_ls_structure_factor_coef Fsqd
_refine_ls_weighting_details 'calc w=1/[\s^2^(Fo^2^)+(0.0412P)^2^+5.7025P] where P=(Fo^2^+2Fc^2^)/3'
_refine_ls_weighting_scheme calc
_refine_ls_wR_factor_gt 0.0897
_refine_ls_wR_factor_ref 0.1023
_reflns_number_gt 4323
_reflns_number_total 5604
_reflns_threshold_expression 'I > 2\s(I)'
_cod_data_source_file ci6496.cif
_cod_data_source_block I
_cod_depositor_comments
;
The following automatic conversions were performed:
'_symmetry_cell_setting' value 'Orthorhombic' changed to 'orthorhombic'
according to '/home/saulius/struct/CIF-dictionaries/cif_core.dic'
dictionary named 'cif_core.dic' version 2.4.1 from 2010-06-29.

Automatic conversion script
Id: cif_fix_enum 1527 2010-12-29 10:47:43Z saulius 

The following automatic conversions were performed:

'_symmetry_cell_setting' value 'Orthorhombic' changed to
'orthorhombic' according to
/home/saulius/struct/CIF-dictionaries/cif_core.dic dictionary named
'cif_core.dic' version 2.4.1 from 2010-06-29.

Automatic conversion script
Id: cif_fix_values 1715 2011-07-08 13:25:40Z adriana 
;
_cod_database_code 2204859

loop_
_symmetry_equiv_pos_as_xyz
'x, y, z'
'-x+1/2, -y, z+1/2'
'-x, y+1/2, -z+1/2'
'x+1/2, -y+1/2, -z'
'-x, -y, -z'
'x-1/2, y, -z-1/2'
'x, -y-1/2, z-1/2'
'-x-1/2, y-1/2, z'

loop_
_atom_site_label
_atom_site_fract_x
_atom_site_fract_y
_atom_site_fract_z
_atom_site_U_iso_or_equiv
_atom_site_adp_type
_atom_site_calc_flag
_atom_site_refinement_flags
_atom_site_occupancy
_atom_site_type_symbol
N1 1.13477(13) 0.07746(12) 0.30336(6) 0.0301(4) Uani d . 1 N
C1A 1.23306(15) 0.09037(16) 0.31705(8) 0.0345(5) Uani d . 1 C
H1A1 1.2745 0.0747 0.2916 0.041 Uiso calc R 1 H
H1A2 1.2475 0.0490 0.3420 0.041 Uiso calc R 1 H
C2A 1.25378(16) 0.18517(15) 0.33170(8) 0.0336(5) Uani d . 1 C
H2A1 1.3222 0.1922 0.3360 0.040 Uiso calc R 1 H
H2A2 1.2339 0.2272 0.3079 0.040 Uiso calc R 1 H
N3A 1.20534(13) 0.20831(12) 0.37365(6) 0.0287(4) Uani d . 1 N
C3A 1.23589(16) 0.29603(15) 0.39027(8) 0.0337(5) Uani d . 1 C
H3A1 1.2257 0.3414 0.3666 0.040 Uiso calc R 1 H
H3A2 1.3039 0.2937 0.3966 0.040 Uiso calc R 1 H
C4A 1.18507(16) 0.32482(16) 0.43195(8) 0.0348(5) Uani d . 1 C
H4A1 1.1897 0.2766 0.4546 0.042 Uiso calc R 1 H
H4A2 1.2160 0.3788 0.4443 0.042 Uiso calc R 1 H
N4A 1.08415(14) 0.34515(14) 0.42357(7) 0.0315(4) Uani d . 1 N
C5A 1.03864(18) 0.39006(17) 0.46258(8) 0.0393(6) Uani d . 1 C
H5A1 1.0713 0.4471 0.4691 0.047 Uiso calc R 1 H
H5A2 1.0437 0.3512 0.4893 0.047 Uiso calc R 1 H
C6A 0.93677(18) 0.40858(16) 0.45281(8) 0.0395(6) Uani d . 1 C
H6A1 0.9071 0.4349 0.4797 0.047 Uiso calc R 1 H
H6A2 0.9323 0.4531 0.4283 0.047 Uiso calc R 1 H
N2 0.88543(13) 0.32694(12) 0.43985(6) 0.0323(4) Uani d . 1 N
C1B 1.10709(17) -0.01725(15) 0.30762(8) 0.0336(5) Uani d . 1 C
H1B1 1.1584 -0.0558 0.2963 0.040 Uiso calc R 1 H
H1B2 1.0510 -0.0284 0.2889 0.040 Uiso calc R 1 H
C2B 1.08563(15) -0.04221(14) 0.35556(7) 0.0299(5) Uani d . 1 C
H2B1 1.0722 -0.1072 0.3574 0.036 Uiso calc R 1 H
H2B2 1.1409 -0.0295 0.3746 0.036 Uiso calc R 1 H
N3B 1.00330(13) 0.00944(12) 0.37246(6) 0.0255(4) Uani d . 1 N
C3B 0.97707(16) -0.01609(14) 0.41909(7) 0.0316(5) Uani d . 1 C
H3B1 1.0315 -0.0062 0.4390 0.038 Uiso calc R 1 H
H3B2 0.9616 -0.0807 0.4199 0.038 Uiso calc R 1 H
C4B 0.89437(16) 0.03693(14) 0.43656(7) 0.0314(5) Uani d . 1 C
H4B1 0.8437 0.0359 0.4139 0.038 Uiso calc R 1 H
H4B2 0.8703 0.0077 0.4640 0.038 Uiso calc R 1 H
N4B 0.91826(13) 0.13050(12) 0.44682(6) 0.0283(4) Uani d . 1 N
C5B 0.84034(17) 0.17591(16) 0.46944(8) 0.0368(5) Uani d . 1 C
H5B1 0.8251 0.1437 0.4975 0.044 Uiso calc R 1 H
H5B2 0.7842 0.1744 0.4499 0.044 Uiso calc R 1 H
C6B 0.86466(17) 0.27241(16) 0.48021(8) 0.0382(6) Uani d . 1 C
H6B1 0.8116 0.3000 0.4965 0.046 Uiso calc R 1 H
H6B2 0.9199 0.2734 0.5003 0.046 Uiso calc R 1 H
C1C 1.11905(17) 0.11018(17) 0.25743(7) 0.0378(6) Uani d . 1 C
H1C1 1.1369 0.0625 0.2360 0.045 Uiso calc R 1 H
H1C2 1.1603 0.1623 0.2519 0.045 Uiso calc R 1 H
C2C 1.01835(17) 0.13746(16) 0.24855(8) 0.0362(5) Uani d . 1 C
H2C1 1.0108 0.1523 0.2164 0.043 Uiso calc R 1 H
H2C2 0.9762 0.0867 0.2556 0.043 Uiso calc R 1 H
N3C 0.99193(13) 0.21537(13) 0.27584(6) 0.0307(4) Uani d . 1 N
C3C 0.89795(16) 0.24844(16) 0.26544(8) 0.0360(5) Uani d . 1 C
H3C1 0.8523 0.1993 0.2698 0.043 Uiso calc R 1 H
H3C2 0.8956 0.2663 0.2335 0.043 Uiso calc R 1 H
C4C 0.86957(17) 0.32736(16) 0.29407(8) 0.0363(5) Uani d . 1 C
H4C1 0.9193 0.3735 0.2925 0.044 Uiso calc R 1 H
H4C2 0.8115 0.3539 0.2816 0.044 Uiso calc R 1 H
N4C 0.85314(14) 0.30325(14) 0.34199(7) 0.0334(4) Uani d . 1 N
C5C 0.81360(18) 0.37909(17) 0.36888(8) 0.0415(6) Uani d . 1 C
H5C1 0.7534 0.3985 0.3556 0.050 Uiso calc R 1 H
H5C2 0.8574 0.4305 0.3680 0.050 Uiso calc R 1 H
C6C 0.79792(17) 0.35121(17) 0.41688(8) 0.0396(6) Uani d . 1 C
H6C1 0.7675 0.4011 0.4332 0.048 Uiso calc R 1 H
H6C2 0.7548 0.2993 0.4175 0.048 Uiso calc R 1 H
Cl1 1.23502(4) 0.04805(4) 0.453342(19) 0.03510(15) Uani d . 1 Cl
Cl2 1.14708(4) 0.38858(4) 0.264667(19) 0.03771(15) Uani d . 1 Cl
Cl3 0.70182(5) 0.15299(4) 0.35678(2) 0.04588(17) Uani d . 1 Cl
O1W 1.01762(10) 0.19982(10) 0.36441(5) 0.0255(3) Uani d D 1 O
O2W 1.04341(13) 0.45163(12) 0.35126(6) 0.0432(4) Uani d D 1 O
O3W 1.07898(13) 0.16730(12) 0.49848(6) 0.0453(4) Uani d D 1 O
O4W 0.85106(13) 0.02680(13) 0.31466(6) 0.0483(5) Uani d D 1 O
O5W 1.07215(18) 0.32483(16) 0.16931(8) 0.0751(7) Uani d D 1 O
O6W 1.08022(16) 0.59849(17) 0.40159(8) 0.0756(7) Uani d D 1 O
O7W 1.05245(18) 0.2838(2) 0.56842(8) 0.1029(11) Uani d D 1 O
H3A4 1.2180(19) 0.1704(19) 0.3943(9) 0.050 Uiso d . 1 H
H3B3 0.956(2) 0.0014(19) 0.3552(9) 0.050 Uiso d . 1 H
H3B4 1.0153(19) 0.073(2) 0.3710(9) 0.050 Uiso d . 1 H
H3C3 1.028(2) 0.2553(19) 0.2708(9) 0.050 Uiso d . 1 H
H4A3 1.0781(19) 0.3785(19) 0.3989(10) 0.050 Uiso d . 1 H
H4A4 1.0491(19) 0.2955(19) 0.4179(9) 0.050 Uiso d . 1 H
H4B4 0.9305(19) 0.1608(18) 0.4225(9) 0.050 Uiso d . 1 H
H4C3 0.907(2) 0.2844(18) 0.3547(9) 0.050 Uiso d . 1 H
H4C4 0.8114(19) 0.2555(19) 0.3447(9) 0.050 Uiso d . 1 H
H1WA 1.0089(16) 0.1985(18) 0.3364(4) 0.050 Uiso d D 1 H
H1WB 1.0757(8) 0.1995(19) 0.3688(8) 0.050 Uiso d D 1 H
H2WA 1.0517(19) 0.5031(10) 0.3613(8) 0.050 Uiso d D 1 H
H2WB 1.0712(17) 0.4454(16) 0.3270(5) 0.050 Uiso d D 1 H
H3WA 1.1221(12) 0.1345(16) 0.4883(8) 0.050 Uiso d D 1 H
H3WB 1.0317(11) 0.1555(18) 0.4821(8) 0.050 Uiso d D 1 H
H4WB 0.8399(17) -0.0070(15) 0.2929(6) 0.050 Uiso d D 1 H
H4WA 0.8038(12) 0.0557(16) 0.3226(8) 0.050 Uiso d D 1 H
H5WA 1.0970(18) 0.2752(11) 0.1618(8) 0.050 Uiso d D 1 H
H5WB 1.0951(18) 0.3390(16) 0.1946(5) 0.050 Uiso d D 1 H
H6WA 1.0473(15) 0.6399(14) 0.4145(8) 0.050 Uiso d D 1 H
H6WB 1.1258(13) 0.5906(18) 0.4193(7) 0.050 Uiso d D 1 H
H7WA 1.0955(13) 0.2937(17) 0.5865(7) 0.050 Uiso d D 1 H
H7WB 1.0673(17) 0.2436(14) 0.5508(7) 0.050 Uiso d D 1 H

loop_
_atom_site_aniso_label
_atom_site_aniso_U_11
_atom_site_aniso_U_22
_atom_site_aniso_U_33
_atom_site_aniso_U_12
_atom_site_aniso_U_13
_atom_site_aniso_U_23
N1 0.0306(10) 0.0307(10) 0.0291(10) -0.0004(8) 0.0069(8) -0.0009(8)
C1A 0.0268(12) 0.0366(13) 0.0400(13) 0.0039(10) 0.0091(10) 0.0006(10)
C2A 0.0245(11) 0.0360(13) 0.0403(13) -0.0024(10) 0.0044(10) 0.0062(10)
N3A 0.0268(10) 0.0250(10) 0.0342(10) -0.0025(8) -0.0003(8) 0.0062(8)
C3A 0.0259(11) 0.0296(12) 0.0457(14) -0.0074(10) -0.0051(10) 0.0053(10)
C4A 0.0362(13) 0.0302(12) 0.0380(13) -0.0054(10) -0.0108(10) 0.0021(10)
N4A 0.0355(11) 0.0274(10) 0.0316(10) -0.0038(9) -0.0045(9) -0.0049(8)
C5A 0.0526(15) 0.0337(13) 0.0315(12) -0.0062(11) -0.0003(11) -0.0099(10)
C6A 0.0517(16) 0.0299(13) 0.0368(13) 0.0018(11) 0.0086(11) -0.0084(10)
N2 0.0332(10) 0.0296(10) 0.0343(10) 0.0040(8) 0.0057(8) -0.0037(8)
C1B 0.0366(13) 0.0282(12) 0.0361(13) 0.0033(10) 0.0061(10) -0.0076(10)
C2B 0.0291(12) 0.0237(11) 0.0368(12) 0.0031(9) 0.0015(10) -0.0031(9)
N3B 0.0270(10) 0.0246(10) 0.0250(10) -0.0008(8) 0.0011(7) 0.0004(7)
C3B 0.0412(13) 0.0254(11) 0.0281(12) -0.0003(10) 0.0035(10) 0.0041(9)
C4B 0.0368(13) 0.0283(12) 0.0293(12) -0.0048(10) 0.0079(10) 0.0021(9)
N4B 0.0311(10) 0.0264(10) 0.0274(10) -0.0003(8) 0.0090(8) 0.0012(8)
C5B 0.0374(13) 0.0366(13) 0.0365(13) 0.0026(11) 0.0145(11) 0.0003(10)
C6B 0.0425(14) 0.0393(13) 0.0329(13) 0.0058(11) 0.0137(11) -0.0030(10)
C1C 0.0444(14) 0.0420(14) 0.0270(12) -0.0012(11) 0.0099(10) -0.0019(10)
C2C 0.0457(14) 0.0400(13) 0.0229(11) -0.0074(11) -0.0002(10) -0.0007(10)
N3C 0.0295(10) 0.0341(11) 0.0286(10) -0.0066(8) -0.0040(8) 0.0033(8)
C3C 0.0346(13) 0.0431(14) 0.0303(12) -0.0074(11) -0.0109(10) 0.0073(10)
C4C 0.0333(13) 0.0392(13) 0.0365(13) 0.0005(10) -0.0099(10) 0.0110(11)
N4C 0.0270(10) 0.0343(11) 0.0391(11) 0.0057(9) -0.0024(9) 0.0047(9)
C5C 0.0373(14) 0.0363(14) 0.0509(15) 0.0130(11) -0.0040(12) -0.0005(11)
C6C 0.0335(13) 0.0377(14) 0.0477(15) 0.0116(11) 0.0071(11) -0.0037(11)
Cl1 0.0375(3) 0.0296(3) 0.0382(3) 0.0002(2) -0.0041(2) -0.0002(2)
Cl2 0.0420(3) 0.0367(3) 0.0344(3) -0.0069(3) 0.0041(3) 0.0001(2)
Cl3 0.0439(4) 0.0460(4) 0.0478(4) 0.0002(3) -0.0007(3) -0.0037(3)
O1W 0.0232(7) 0.0299(8) 0.0235(7) 0.0006(6) -0.0008(6) -0.0002(6)
O2W 0.0471(11) 0.0473(11) 0.0352(10) 0.0039(9) 0.0029(8) -0.0024(8)
O3W 0.0444(11) 0.0413(10) 0.0502(11) 0.0038(9) -0.0013(9) -0.0097(8)
O4W 0.0420(11) 0.0548(12) 0.0481(11) 0.0077(9) -0.0074(9) -0.0153(9)
O5W 0.0931(18) 0.0682(15) 0.0641(15) 0.0318(13) -0.0317(13) -0.0160(12)
O6W 0.0529(13) 0.0848(17) 0.0891(17) 0.0239(12) -0.0207(12) -0.0399(14)
O7W 0.0830(18) 0.161(3) 0.0648(16) 0.0622(18) -0.0364(13) -0.0654(17)

loop_
_atom_type_symbol
_atom_type_description
_atom_type_scat_dispersion_real
_atom_type_scat_dispersion_imag
_atom_type_scat_source
C C 0.0033 0.0016 'International Tables Vol C Tables 4.2.6.8 and 6.1.1.4'
H H 0.0000 0.0000 'International Tables Vol C Tables 4.2.6.8 and 6.1.1.4'
N N 0.0061 0.0033 'International Tables Vol C Tables 4.2.6.8 and 6.1.1.4'
O O 0.0106 0.0060 'International Tables Vol C Tables 4.2.6.8 and 6.1.1.4'
Cl Cl 0.1484 0.1585 'International Tables Vol C Tables 4.2.6.8 and 6.1.1.4'

loop_
_geom_angle_atom_site_label_1
_geom_angle_atom_site_label_2
_geom_angle_atom_site_label_3
_geom_angle
C1C N1 C1B 110.95(18)
C1C N1 C1A 111.10(18)
C1B N1 C1A 110.90(18)
N1 C1A C2A 112.90(18)
N1 C1A H1A1 109.0
C2A C1A H1A1 109.0
N1 C1A H1A2 109.0
C2A C1A H1A2 109.0
H1A1 C1A H1A2 107.8
N3A C2A C1A 111.99(18)
N3A C2A H2A1 109.2
C1A C2A H2A1 109.2
N3A C2A H2A2 109.2
C1A C2A H2A2 109.2
H2A1 C2A H2A2 107.9
C3A N3A C2A 110.97(17)
C3A N3A H3A4 106.5(19)
C2A N3A H3A4 111.0(19)
N3A C3A C4A 113.07(18)
N3A C3A H3A1 109.0
C4A C3A H3A1 109.0
N3A C3A H3A2 109.0
C4A C3A H3A2 109.0
H3A1 C3A H3A2 107.8
N4A C4A C3A 112.63(18)
N4A C4A H4A1 109.1
C3A C4A H4A1 109.1
N4A C4A H4A2 109.1
C3A C4A H4A2 109.1
H4A1 C4A H4A2 107.8
C5A N4A C4A 112.36(18)
C5A N4A H4A3 110.6(18)
C4A N4A H4A3 110.1(18)
C5A N4A H4A4 105.8(17)
C4A N4A H4A4 113.3(17)
H4A3 N4A H4A4 104(2)
N4A C5A C6A 110.53(19)
N4A C5A H5A1 109.5
C6A C5A H5A1 109.5
N4A C5A H5A2 109.5
C6A C5A H5A2 109.5
H5A1 C5A H5A2 108.1
N2 C6A C5A 112.25(19)
N2 C6A H6A1 109.2
C5A C6A H6A1 109.2
N2 C6A H6A2 109.2
C5A C6A H6A2 109.2
H6A1 C6A H6A2 107.9
C6C N2 C6A 109.95(19)
C6C N2 C6B 110.14(19)
C6A N2 C6B 109.85(18)
N1 C1B C2B 111.89(18)
N1 C1B H1B1 109.2
C2B C1B H1B1 109.2
N1 C1B H1B2 109.2
C2B C1B H1B2 109.2
H1B1 C1B H1B2 107.9
N3B C2B C1B 110.65(18)
N3B C2B H2B1 109.5
C1B C2B H2B1 109.5
N3B C2B H2B2 109.5
C1B C2B H2B2 109.5
H2B1 C2B H2B2 108.1
C3B N3B C2B 112.42(17)
C3B N3B H3B3 109.2(18)
C2B N3B H3B3 110.0(18)
C3B N3B H3B4 109.8(16)
C2B N3B H3B4 110.6(16)
H3B3 N3B H3B4 104(2)
N3B C3B C4B 112.58(18)
N3B C3B H3B1 109.1
C4B C3B H3B1 109.1
N3B C3B H3B2 109.1
C4B C3B H3B2 109.1
H3B1 C3B H3B2 107.8
N4B C4B C3B 112.81(18)
N4B C4B H4B1 109.0
C3B C4B H4B1 109.0
N4B C4B H4B2 109.0
C3B C4B H4B2 109.0
H4B1 C4B H4B2 107.8
C5B N4B C4B 111.03(18)
C5B N4B H4B4 107.1(18)
C4B N4B H4B4 111.5(18)
N4B C5B C6B 111.28(19)
N4B C5B H5B1 109.4
C6B C5B H5B1 109.4
N4B C5B H5B2 109.4
C6B C5B H5B2 109.4
H5B1 C5B H5B2 108.0
N2 C6B C5B 113.23(19)
N2 C6B H6B1 108.9
C5B C6B H6B1 108.9
N2 C6B H6B2 108.9
C5B C6B H6B2 108.9
H6B1 C6B H6B2 107.7
N1 C1C C2C 113.33(18)
N1 C1C H1C1 108.9
C2C C1C H1C1 108.9
N1 C1C H1C2 108.9
C2C C1C H1C2 108.9
H1C1 C1C H1C2 107.7
N3C C2C C1C 111.01(19)
N3C C2C H2C1 109.4
C1C C2C H2C1 109.4
N3C C2C H2C2 109.4
C1C C2C H2C2 109.4
H2C1 C2C H2C2 108.0
C3C N3C C2C 112.62(18)
C3C N3C H3C3 107(2)
C2C N3C H3C3 108(2)
N3C C3C C4C 112.88(18)
N3C C3C H3C1 109.0
C4C C3C H3C1 109.0
N3C C3C H3C2 109.0
C4C C3C H3C2 109.0
H3C1 C3C H3C2 107.8
N4C C4C C3C 113.35(19)
N4C C4C H4C1 108.9
C3C C4C H4C1 108.9
N4C C4C H4C2 108.9
C3C C4C H4C2 108.9
H4C1 C4C H4C2 107.7
C4C N4C C5C 112.98(19)
C4C N4C H4C3 110.0(17)
C5C N4C H4C3 109.4(17)
C4C N4C H4C4 111.5(17)
C5C N4C H4C4 106.8(17)
H4C3 N4C H4C4 106(2)
N4C C5C C6C 110.89(19)
N4C C5C H5C1 109.5
C6C C5C H5C1 109.5
N4C C5C H5C2 109.5
C6C C5C H5C2 109.5
H5C1 C5C H5C2 108.1
N2 C6C C5C 112.66(19)
N2 C6C H6C1 109.1
C5C C6C H6C1 109.1
N2 C6C H6C2 109.1
C5C C6C H6C2 109.1
H6C1 C6C H6C2 107.8
H1WA O1W H1WB 107.5(19)
H2WA O2W H2WB 110(2)
H3WA O3W H3WB 104.6(19)
H4WB O4W H4WA 112(2)
H5WA O5W H5WB 106.9(19)
H6WA O6W H6WB 103.7(18)
H7WA O7W H7WB 111(2)

loop_
_geom_bond_atom_site_label_1
_geom_bond_atom_site_label_2
_geom_bond_distance
N1 C1C 1.473(3)
N1 C1B 1.473(3)
N1 C1A 1.474(3)
C1A C2A 1.510(3)
C1A H1A1 0.99
C1A H1A2 0.99
C2A N3A 1.472(3)
C2A H2A1 0.99
C2A H2A2 0.99
N3A C3A 1.466(3)
N3A H3A4 0.86(3)
C3A C4A 1.503(3)
C3A H3A1 0.99
C3A H3A2 0.99
C4A N4A 1.493(3)
C4A H4A1 0.99
C4A H4A2 0.99
N4A C5A 1.492(3)
N4A H4A3 0.89(3)
N4A H4A4 0.91(3)
C5A C6A 1.508(4)
C5A H5A1 0.99
C5A H5A2 0.99
C6A N2 1.473(3)
C6A H6A1 0.99
C6A H6A2 0.99
N2 C6C 1.470(3)
N2 C6B 1.484(3)
C1B C2B 1.510(3)
C1B H1B1 0.99
C1B H1B2 0.99
C2B N3B 1.493(3)
C2B H2B1 0.99
C2B H2B2 0.99
N3B C3B 1.491(3)
N3B H3B3 0.86(3)
N3B H3B4 0.96(3)
C3B C4B 1.514(3)
C3B H3B1 0.99
C3B H3B2 0.99
C4B N4B 1.470(3)
C4B H4B1 0.99
C4B H4B2 0.99
N4B C5B 1.467(3)
N4B H4B4 0.87(3)
C5B C6B 1.516(3)
C5B H5B1 0.99
C5B H5B2 0.99
C6B H6B1 0.99
C6B H6B2 0.99
C1C C2C 1.517(3)
C1C H1C1 0.99
C1C H1C2 0.99
C2C N3C 1.469(3)
C2C H2C1 0.99
C2C H2C2 0.99
N3C C3C 1.463(3)
N3C H3C3 0.80(3)
C3C C4C 1.511(3)
C3C H3C1 0.99
C3C H3C2 0.99
C4C N4C 1.494(3)
C4C H4C1 0.99
C4C H4C2 0.99
N4C C5C 1.498(3)
N4C H4C3 0.90(3)
N4C H4C4 0.93(3)
C5C C6C 1.509(3)
C5C H5C1 0.99
C5C H5C2 0.99
C6C H6C1 0.99
C6C H6C2 0.99
O1W H1WA 0.845(9)
O1W H1WB 0.838(10)
O2W H2WA 0.833(10)
O2W H2WB 0.831(9)
O3W H3WA 0.844(10)
O3W H3WB 0.851(10)
O4W H4WB 0.837(9)
O4W H4WA 0.835(9)
O5W H5WA 0.851(10)
O5W H5WB 0.850(10)
O6W H6WA 0.867(10)
O6W H6WB 0.847(10)
O7W H7WA 0.832(10)
O7W H7WB 0.824(10)

loop_
_geom_hbond_atom_site_label_D
_geom_hbond_atom_site_label_H
_geom_hbond_atom_site_label_A
_geom_hbond_site_symmetry_A
_geom_hbond_distance_DH
_geom_hbond_distance_HA
_geom_hbond_distance_DA
_geom_hbond_angle_DHA
_geom_hbond_publ_flag
N3A H3A4 Cl1 . 0.86(3) 2.55(3) 3.4000(19) 172(2) y
N3B H3B3 O4W . 0.86(3) 1.96(3) 2.787(3) 161(3) y
N3B H3B4 O1W . 0.96(3) 1.91(3) 2.859(2) 170(2) y
N3C H3C3 Cl2 . 0.80(3) 2.62(3) 3.420(2) 173(3) y
N4A H4A3 O2W . 0.89(3) 1.86(3) 2.743(3) 170(3) y
N4A H4A4 O1W . 0.91(3) 2.19(3) 2.954(2) 141(2) y
N4B H4B4 O1W . 0.87(3) 2.21(3) 3.022(2) 154(2) y
N4C H4C3 O1W . 0.90(3) 2.04(3) 2.888(2) 156(2) y
N4C H4C4 Cl3 . 0.93(3) 2.22(3) 3.144(2) 173(2) y
O1W H1WA N3C . 0.845(9) 1.842(11) 2.680(2) 171(3) y
O1W H1WB N3A . 0.838(10) 1.861(10) 2.696(2) 174(3) y
O2W H2WA O6W . 0.833(10) 1.908(12) 2.709(3) 161(3) y
O2W H2WB Cl2 . 0.831(9) 2.314(11) 3.1240(18) 165(2) y
O3W H3WA Cl1 . 0.844(10) 2.313(10) 3.1531(19) 174(2) y
O3W H3WB N4B . 0.851(10) 1.968(10) 2.818(3) 177(2) y
O4W H4WB Cl2 3_745 0.837(9) 2.328(11) 3.1410(19) 164(2) y
O4W H4WA Cl3 . 0.835(9) 2.295(11) 3.1087(19) 165(2) y
O5W H5WA Cl3 6_656 0.851(10) 2.423(12) 3.257(2) 166(2) y
O5W H5WB Cl2 . 0.850(10) 2.340(10) 3.187(2) 174(2) y
O6W H6WA O7W 5_766 0.867(10) 1.893(11) 2.734(3) 163(2) y
O6W H6WB Cl1 8_865 0.847(10) 2.319(11) 3.147(2) 166(2) y
O7W H7WA Cl3 4_556 0.832(10) 2.408(10) 3.228(2) 169(2) y
O7W H7WB O3W . 0.824(10) 1.941(11) 2.743(3) 164(3) y

loop_
_geom_torsion_atom_site_label_1
_geom_torsion_atom_site_label_2
_geom_torsion_atom_site_label_3
_geom_torsion_atom_site_label_4
_geom_torsion
C1C N1 C1A C2A 79.9(2)
C1B N1 C1A C2A -156.24(18)
N1 C1A C2A N3A 67.6(2)
C1A C2A N3A C3A 172.63(19)
C2A N3A C3A C4A 177.26(18)
N3A C3A C4A N4A -68.4(2)
C3A C4A N4A C5A -169.05(19)
C4A N4A C5A C6A -179.51(19)
N4A C5A C6A N2 55.4(3)
C5A C6A N2 C6C -161.48(19)
C5A C6A N2 C6B 77.2(2)
C1C N1 C1B C2B -157.38(19)
C1A N1 C1B C2B 78.6(2)
N1 C1B C2B N3B 63.6(2)
C1B C2B N3B C3B 177.49(18)
C2B N3B C3B C4B 179.29(18)
N3B C3B C4B N4B -72.5(2)
C3B C4B N4B C5B -172.04(19)
C4B N4B C5B C6B 179.86(19)
C6C N2 C6B C5B 76.9(2)
C6A N2 C6B C5B -161.8(2)
N4B C5B C6B N2 61.0(3)
C1B N1 C1C C2C 81.7(2)
C1A N1 C1C C2C -154.39(19)
N1 C1C C2C N3C 65.4(3)
C1C C2C N3C C3C 175.10(18)
C2C N3C C3C C4C 178.80(19)
N3C C3C C4C N4C -69.6(3)
C3C C4C N4C C5C -172.82(19)
C4C N4C C5C C6C 179.7(2)
C6A N2 C6C C5C 77.8(2)
C6B N2 C6C C5C -161.0(2)
N4C C5C C6C N2 62.9(3)

loop_
_cod_related_entry_id
_cod_related_entry_database
_cod_related_entry_code
1 ChemSpider 21130113
